data_7055672
loop_
_publ_author_name
'Zhang, Yong-Po'
'Ma, Zhong-Ying'
'Gao, Chun-Yan'
'Qiao, Xin'
'Tian, Jin-Lei'
'Gu, Wen'
'Liu, Xin'
'Xu, Jing-Yuan'
'Zhao, Jin-Zhong'
'Yan, Shi-Ping'

_publ_section_title
;
 Two dpa-based zinc(ii) complexes as potential anticancer agents: nuclease
 activity, cytotoxicity and apoptosis studies
;
_journal_issue 9
_journal_name_full 'New J. Chem.'
_journal_page_first 7513
_journal_paper_doi 10.1039/C6NJ00346J
_journal_volume 40
_journal_year 2016
_chemical_formula_sum 'C19.5 H21 Cl2 N3 O0.5 Zn'
_chemical_formula_weight 441.66
_chemical_name_systematic
;
?
;
_space_group_IT_number 2
_symmetry_cell_setting triclinic
_symmetry_space_group_name_Hall '-P 1'
_symmetry_space_group_name_H-M 'P -1'
_atom_sites_solution_hydrogens geom
_atom_sites_solution_primary direct
_atom_sites_solution_secondary difmap
_audit_creation_method SHELXL-97
_audit_update_record
;
2012-01-05 deposited with the CCDC.
2016-06-30 downloaded from the CCDC.
;
_cell_angle_alpha 84.10(3)
_cell_angle_beta 84.02(3)
_cell_angle_gamma 89.49(3)
_cell_formula_units_Z 4
_cell_length_a 8.5800(17)
_cell_length_b 13.601(3)
_cell_length_c 16.750(3)
_cell_measurement_temperature 298(2)
_cell_volume 1933.7(7)
_computing_cell_refinement 'Bruker XSCANS'
_computing_data_collection 'Bruker XSCANS'
_computing_data_reduction 'Bruker SHELXTL'
_computing_molecular_graphics 'Bruker SHELXTL'
_computing_publication_material 'Bruker SHELXTL'
_computing_structure_refinement 'SHELXL-97 (Sheldrick, 1997)'
_computing_structure_solution 'SHELXS-97 (Sheldrick, 1990)'
_diffrn_ambient_temperature 298(2)
_diffrn_measured_fraction_theta_full 0.979
_diffrn_measured_fraction_theta_max 0.979
_diffrn_measurement_device_type 'Bruker P4'
_diffrn_measurement_method '\w scans'
_diffrn_radiation_monochromator graphite
_diffrn_radiation_source 'fine-focus sealed tube'
_diffrn_radiation_type MoK\a
_diffrn_radiation_wavelength 0.71073
_diffrn_reflns_av_R_equivalents 0.0773
_diffrn_reflns_av_sigmaI/netI 0.1500
_diffrn_reflns_limit_h_max 10
_diffrn_reflns_limit_h_min -10
_diffrn_reflns_limit_k_max 16
_diffrn_reflns_limit_k_min -16
_diffrn_reflns_limit_l_max 19
_diffrn_reflns_limit_l_min -19
_diffrn_reflns_number 11090
_diffrn_reflns_theta_full 25.01
_diffrn_reflns_theta_max 25.01
_diffrn_reflns_theta_min 3.04
_exptl_absorpt_coefficient_mu 1.557
_exptl_absorpt_correction_T_max 0.830
_exptl_absorpt_correction_T_min 0.633
_exptl_absorpt_correction_type multi-scan
_exptl_crystal_colour colourless
_exptl_crystal_density_diffrn 1.517
_exptl_crystal_density_method 'not measured'
_exptl_crystal_F_000 908
_exptl_crystal_size_max 0.4
_exptl_crystal_size_mid 0.25
_exptl_crystal_size_min 0.12
_refine_diff_density_max 0.613
_refine_diff_density_min -1.191
_refine_diff_density_rms 0.138
_refine_ls_extinction_method none
_refine_ls_goodness_of_fit_ref 1.060
_refine_ls_hydrogen_treatment constr
_refine_ls_matrix_type full
_refine_ls_number_parameters 473
_refine_ls_number_reflns 6677
_refine_ls_number_restraints 0
_refine_ls_restrained_S_all 1.060
_refine_ls_R_factor_all 0.1127
_refine_ls_R_factor_gt 0.0755
_refine_ls_shift/su_max 0.003
_refine_ls_shift/su_mean 0.000
_refine_ls_structure_factor_coef Fsqd
_refine_ls_weighting_details 'calc w=1/[\s^2^(Fo^2^)+(0.0579P)^2^+0.0000P] where P=(Fo^2^+2Fc^2^)/3'
_refine_ls_weighting_scheme calc
_refine_ls_wR_factor_gt 0.1653
_refine_ls_wR_factor_ref 0.1876
_reflns_number_gt 4506
_reflns_number_total 6813
_reflns_threshold_expression >2sigma(I)
_cod_data_source_file c6nj00346j2.cif
_cod_data_source_block 6
_cod_depositor_comments
;
The following automatic conversions were performed:

'_symmetry_cell_setting' value 'Triclinic' changed to 'triclinic'
according to
/usr/data/users/saulius/crontab/automatic-downloads/rss-feeds/RSC/lib/dictionaries/cif_core.dic
dictionary named 'cif_core.dic' version 2.4.2 from 2011-04-26.

Automatic conversion script
Id: cif_fix_values 4268 2015-11-12 08:31:59Z antanas 

 Adding full bibliography for 7055671--7055673.cif.
;
_cod_original_sg_symbol_H-M P-1
_cod_database_code 7055672

loop_
_symmetry_equiv_pos_as_xyz
'x, y, z'
'-x, -y, -z'

loop_
_atom_site_label
_atom_site_type_symbol
_atom_site_fract_x
_atom_site_fract_y
_atom_site_fract_z
_atom_site_U_iso_or_equiv
_atom_site_adp_type
_atom_site_occupancy
_atom_site_symmetry_multiplicity
_atom_site_calc_flag
_atom_site_refinement_flags
Zn2 Zn 0.84129(7) 0.75774(4) 0.52966(4) 0.0293(2) Uani 1 1 d .
Cl3 Cl 0.96518(18) 0.87782(11) 0.44340(10) 0.0445(4) Uani 1 1 d .
Cl4 Cl 0.8036(2) 0.61650(11) 0.47480(12) 0.0551(5) Uani 1 1 d .
N5 N 0.6138(5) 0.8141(3) 0.5300(3) 0.0313(12) Uani 1 1 d .
N4 N 0.7953(5) 0.8214(3) 0.6502(3) 0.0295(11) Uani 1 1 d .
N6 N 1.0331(5) 0.7123(3) 0.5949(3) 0.0332(12) Uani 1 1 d .
C34 C 1.0632(7) 0.7665(4) 0.6535(4) 0.0367(16) Uani 1 1 d .
C25 C 0.7158(7) 0.6556(4) 0.7083(4) 0.0342(15) Uani 1 1 d .
H25 H 0.7708 0.6299 0.6643 0.041 Uiso 1 1 calc R
C27 C 0.7038(7) 0.9104(4) 0.6265(4) 0.0384(16) Uani 1 1 d .
H27A H 0.7718 0.9591 0.5941 0.046 Uiso 1 1 calc R
H27B H 0.6591 0.9393 0.6743 0.046 Uiso 1 1 calc R
C24 C 0.7116(6) 0.7561(4) 0.7121(3) 0.0274(13) Uani 1 1 d .
C28 C 0.5753(7) 0.8822(4) 0.5790(4) 0.0312(14) Uani 1 1 d .
C21 C 0.5572(8) 0.6279(5) 0.8338(4) 0.0431(17) Uani 1 1 d .
C38 C 1.1304(7) 0.6403(4) 0.5765(4) 0.0453(18) Uani 1 1 d .
H38 H 1.1078 0.6014 0.5366 0.054 Uiso 1 1 calc R
C26 C 0.6396(7) 0.5934(4) 0.7687(4) 0.0380(16) Uani 1 1 d .
H26 H 0.6442 0.5256 0.7652 0.046 Uiso 1 1 calc R
C22 C 0.5577(10) 0.7265(5) 0.8373(4) 0.068(2) Uani 1 1 d .
H22 H 0.5032 0.7520 0.8815 0.082 Uiso 1 1 calc R
C29 C 0.4336(7) 0.9266(4) 0.5839(4) 0.0398(17) Uani 1 1 d .
H29 H 0.4085 0.9723 0.6208 0.048 Uiso 1 1 calc R
C30 C 0.3276(7) 0.9027(5) 0.5329(4) 0.0474(19) Uani 1 1 d .
H30 H 0.2304 0.9336 0.5341 0.057 Uiso 1 1 calc R
C33 C 0.9510(7) 0.8482(4) 0.6697(4) 0.0415(17) Uani 1 1 d .
H33A H 0.9459 0.8600 0.7260 0.050 Uiso 1 1 calc R
H33B H 0.9865 0.9085 0.6371 0.050 Uiso 1 1 calc R
C31 C 0.3643(7) 0.8344(5) 0.4811(4) 0.0458(18) Uani 1 1 d .
H31 H 0.2942 0.8175 0.4460 0.055 Uiso 1 1 calc R
C23 C 0.6350(9) 0.7902(5) 0.7787(4) 0.054(2) Uani 1 1 d .
H23 H 0.6353 0.8575 0.7843 0.065 Uiso 1 1 calc R
C36 C 1.2947(8) 0.6774(6) 0.6714(5) 0.063(2) Uani 1 1 d .
H36 H 1.3861 0.6668 0.6964 0.075 Uiso 1 1 calc R
C35 C 1.1936(7) 0.7508(5) 0.6934(4) 0.0458(18) Uani 1 1 d .
H35 H 1.2133 0.7889 0.7343 0.055 Uiso 1 1 calc R
C32 C 0.5090(7) 0.7910(4) 0.4823(4) 0.0412(16) Uani 1 1 d .
H32 H 0.5349 0.7427 0.4477 0.049 Uiso 1 1 calc R
C37 C 1.2631(8) 0.6208(5) 0.6141(5) 0.057(2) Uani 1 1 d .
H37 H 1.3297 0.5696 0.6003 0.069 Uiso 1 1 calc R
C20 C 0.4688(9) 0.5604(5) 0.8967(4) 0.070(2) Uani 1 1 d .
H20A H 0.4907 0.5761 0.9489 0.105 Uiso 1 1 calc R
H20B H 0.4994 0.4934 0.8899 0.105 Uiso 1 1 calc R
H20C H 0.3586 0.5677 0.8920 0.105 Uiso 1 1 calc R
Zn1 Zn 0.33766(9) 0.81345(5) 0.12888(5) 0.0416(3) Uani 1 1 d .
Cl1 Cl 0.3289(3) 0.95677(13) 0.18422(14) 0.0863(8) Uani 1 1 d .
Cl2 Cl 0.5568(2) 0.76532(17) 0.06036(13) 0.0752(7) Uani 1 1 d .
N2 N 0.2055(7) 0.8569(3) 0.0314(3) 0.0436(14) Uani 1 1 d .
N1 N 0.0947(6) 0.7455(3) 0.1682(3) 0.0385(13) Uani 1 1 d .
C15 C 0.2297(10) 0.6985(5) 0.2836(4) 0.0490(19) Uani 1 1 d .
N3 N 0.3604(7) 0.7168(4) 0.2361(3) 0.0427(14) Uani 1 1 d .
C5 C 0.0737(7) 0.6452(4) 0.1496(4) 0.0329(15) Uani 1 1 d .
C4 C 0.1674(8) 0.6102(4) 0.0879(4) 0.0455(17) Uani 1 1 d .
H4 H 0.2434 0.6507 0.0577 0.055 Uiso 1 1 calc R
C9 C 0.0510(8) 0.8480(4) 0.0452(4) 0.0412(17) Uani 1 1 d .
C3 C 0.1488(8) 0.5151(4) 0.0706(4) 0.0482(18) Uani 1 1 d .
H3 H 0.2134 0.4925 0.0283 0.058 Uiso 1 1 calc R
C10 C -0.0426(9) 0.8754(5) -0.0137(5) 0.056(2) Uani 1 1 d .
H10 H -0.1509 0.8693 -0.0036 0.067 Uiso 1 1 calc R
C14 C 0.0890(7) 0.7515(5) 0.2557(4) 0.0415(16) Uani 1 1 d .
H14A H -0.0060 0.7208 0.2833 0.050 Uiso 1 1 calc R
H14B H 0.0906 0.8200 0.2670 0.050 Uiso 1 1 calc R
C13 C 0.2679(10) 0.8930(5) -0.0416(4) 0.056(2) Uani 1 1 d .
H13 H 0.3763 0.8984 -0.0510 0.067 Uiso 1 1 calc R
C12 C 0.1815(12) 0.9223(5) -0.1026(5) 0.068(3) Uani 1 1 d .
H12 H 0.2286 0.9483 -0.1528 0.081 Uiso 1 1 calc R
C16 C 0.2262(10) 0.6385(5) 0.3538(4) 0.064(2) Uani 1 1 d .
H16 H 0.1331 0.6267 0.3871 0.076 Uiso 1 1 calc R
C8 C -0.0113(7) 0.8148(4) 0.1283(4) 0.0458(18) Uani 1 1 d .
H8A H -0.0277 0.8717 0.1586 0.055 Uiso 1 1 calc R
H8B H -0.1119 0.7830 0.1279 0.055 Uiso 1 1 calc R
C19 C 0.4930(9) 0.6742(4) 0.2563(5) 0.052(2) Uani 1 1 d .
H19 H 0.5846 0.6852 0.2217 0.062 Uiso 1 1 calc R
C6 C -0.0386(10) 0.5847(6) 0.1905(5) 0.075(2) Uani 1 1 d .
H6 H -0.1070 0.6076 0.2313 0.089 Uiso 1 1 calc R
C11 C 0.0249(12) 0.9124(5) -0.0884(5) 0.072(3) Uani 1 1 d .
H11 H -0.0378 0.9308 -0.1294 0.086 Uiso 1 1 calc R
C17 C 0.3645(12) 0.5955(5) 0.3742(5) 0.073(3) Uani 1 1 d .
H17 H 0.3651 0.5529 0.4213 0.088 Uiso 1 1 calc R
C18 C 0.4972(11) 0.6148(5) 0.3269(5) 0.061(2) Uani 1 1 d .
H18 H 0.5915 0.5881 0.3417 0.073 Uiso 1 1 calc R
C2 C 0.0412(9) 0.4529(5) 0.1121(4) 0.0460(18) Uani 1 1 d .
C1 C 0.0308(11) 0.3460(5) 0.0947(5) 0.078(3) Uani 1 1 d .
H1A H 0.0996 0.3063 0.1264 0.117 Uiso 1 1 calc R
H1B H 0.0611 0.3413 0.0385 0.117 Uiso 1 1 calc R
H1C H -0.0749 0.3229 0.1084 0.117 Uiso 1 1 calc R
C7 C -0.0513(11) 0.4886(6) 0.1714(6) 0.080(3) Uani 1 1 d .
H7 H -0.1271 0.4475 0.2010 0.096 Uiso 1 1 calc R
O1 O 0.1892(8) 0.0488(4) 0.7159(4) 0.0867(19) Uani 1 1 d .
H1 H 0.1502 0.0606 0.6733 0.130 Uiso 1 1 calc R
C39 C 0.3027(11) 0.1184(7) 0.7207(6) 0.095(3) Uani 1 1 d .
H39A H 0.2539 0.1779 0.7370 0.142 Uiso 1 1 calc R
H39B H 0.3617 0.1323 0.6689 0.142 Uiso 1 1 calc R
H39C H 0.3717 0.0934 0.7596 0.142 Uiso 1 1 calc R

loop_
_atom_site_aniso_label
_atom_site_aniso_U_11
_atom_site_aniso_U_22
_atom_site_aniso_U_33
_atom_site_aniso_U_23
_atom_site_aniso_U_13
_atom_site_aniso_U_12
Zn2 0.0367(4) 0.0301(4) 0.0219(4) -0.0060(3) -0.0049(3) 0.0053(3)
Cl3 0.0478(9) 0.0504(10) 0.0329(10) 0.0077(8) -0.0045(8) -0.0015(8)
Cl4 0.0676(12) 0.0402(9) 0.0649(14) -0.0264(9) -0.0215(10) 0.0123(9)
N5 0.036(3) 0.030(3) 0.030(3) -0.006(2) -0.010(2) 0.004(2)
N4 0.043(3) 0.027(3) 0.018(3) -0.002(2) -0.001(2) 0.005(2)
N6 0.034(3) 0.040(3) 0.023(3) 0.006(2) 0.000(2) 0.005(2)
C34 0.038(3) 0.048(4) 0.022(4) 0.008(3) -0.006(3) -0.010(3)
C25 0.040(3) 0.036(3) 0.028(4) -0.010(3) 0.000(3) 0.002(3)
C27 0.065(4) 0.023(3) 0.027(4) -0.009(3) 0.001(3) 0.010(3)
C24 0.042(3) 0.026(3) 0.017(3) -0.011(3) -0.006(3) 0.004(3)
C28 0.045(4) 0.021(3) 0.024(4) 0.006(3) 0.007(3) 0.000(3)
C21 0.052(4) 0.047(4) 0.030(4) 0.000(3) -0.007(3) -0.003(3)
C38 0.048(4) 0.045(4) 0.041(4) 0.004(3) -0.003(3) 0.009(3)
C26 0.050(4) 0.031(3) 0.031(4) 0.000(3) -0.001(3) 0.000(3)
C22 0.103(7) 0.063(5) 0.032(4) -0.006(4) 0.024(5) 0.016(5)
C29 0.051(4) 0.025(3) 0.039(4) 0.006(3) 0.010(3) 0.008(3)
C30 0.039(4) 0.047(4) 0.050(5) 0.019(4) 0.002(4) 0.010(3)
C33 0.049(4) 0.040(4) 0.039(4) -0.008(3) -0.013(3) -0.014(3)
C31 0.034(3) 0.053(4) 0.048(5) 0.011(4) -0.008(3) -0.004(3)
C23 0.105(6) 0.027(3) 0.028(4) -0.007(3) 0.014(4) 0.003(4)
C36 0.042(4) 0.078(5) 0.064(6) 0.032(5) -0.021(4) 0.003(4)
C35 0.048(4) 0.057(4) 0.032(4) 0.007(3) -0.017(4) -0.014(3)
C32 0.043(4) 0.044(4) 0.037(4) -0.003(3) -0.006(3) -0.002(3)
C37 0.051(4) 0.064(5) 0.051(5) 0.016(4) -0.003(4) 0.019(4)
C20 0.081(6) 0.078(5) 0.041(5) 0.024(4) 0.009(5) -0.001(5)
Zn1 0.0600(5) 0.0340(4) 0.0329(5) -0.0078(4) -0.0109(4) 0.0011(4)
Cl1 0.150(2) 0.0400(10) 0.0805(17) -0.0258(11) -0.0457(17) 0.0063(12)
Cl2 0.0587(12) 0.1080(17) 0.0562(14) -0.0019(12) 0.0001(11) 0.0100(12)
N2 0.074(4) 0.028(3) 0.031(3) -0.006(2) -0.010(3) 0.007(3)
N1 0.054(3) 0.037(3) 0.026(3) -0.011(2) -0.008(3) 0.009(2)
C15 0.087(6) 0.039(4) 0.022(4) -0.011(3) -0.002(4) -0.002(4)
N3 0.062(4) 0.035(3) 0.035(4) -0.009(3) -0.018(3) 0.003(3)
C5 0.054(4) 0.025(3) 0.022(4) -0.011(3) -0.007(3) 0.006(3)
C4 0.071(5) 0.031(3) 0.034(4) -0.009(3) 0.003(4) -0.011(3)
C9 0.059(4) 0.027(3) 0.043(5) -0.016(3) -0.017(4) 0.011(3)
C3 0.071(5) 0.036(4) 0.038(4) -0.012(3) 0.001(4) 0.004(4)
C10 0.080(5) 0.040(4) 0.055(5) -0.024(4) -0.031(5) 0.023(4)
C14 0.045(4) 0.058(4) 0.024(4) -0.020(3) 0.001(3) 0.004(3)
C13 0.094(6) 0.037(4) 0.037(5) -0.012(3) -0.005(4) 0.010(4)
C12 0.131(8) 0.041(4) 0.033(5) -0.003(4) -0.015(5) 0.020(5)
C16 0.094(6) 0.070(5) 0.027(4) -0.003(4) -0.010(5) -0.006(5)
C8 0.047(4) 0.040(4) 0.052(5) -0.009(3) -0.009(4) 0.013(3)
C19 0.071(5) 0.033(4) 0.058(5) -0.014(3) -0.023(4) 0.004(3)
C6 0.076(6) 0.064(5) 0.077(7) -0.007(5) 0.025(5) -0.014(5)
C11 0.132(8) 0.045(5) 0.049(6) -0.017(4) -0.045(6) 0.028(5)
C17 0.128(8) 0.055(5) 0.042(5) 0.001(4) -0.041(6) 0.001(5)
C18 0.081(6) 0.053(5) 0.052(5) 0.000(4) -0.024(5) 0.002(4)
C2 0.062(5) 0.041(4) 0.039(5) -0.007(3) -0.021(4) 0.002(4)
C1 0.121(7) 0.037(4) 0.083(7) -0.010(4) -0.038(6) 0.004(4)
C7 0.091(6) 0.051(5) 0.088(8) 0.003(5) 0.025(6) -0.037(5)
O1 0.111(5) 0.092(4) 0.058(5) -0.004(4) -0.021(4) -0.002(4)
C39 0.084(7) 0.125(8) 0.075(8) -0.031(6) 0.013(6) -0.019(6)

loop_
_atom_type_symbol
_atom_type_description
_atom_type_scat_dispersion_real
_atom_type_scat_dispersion_imag
_atom_type_scat_source
C C 0.0033 0.0016 'International Tables Vol C Tables 4.2.6.8 and 6.1.1.4'
H H 0.0000 0.0000 'International Tables Vol C Tables 4.2.6.8 and 6.1.1.4'
N N 0.0061 0.0033 'International Tables Vol C Tables 4.2.6.8 and 6.1.1.4'
O O 0.0106 0.0060 'International Tables Vol C Tables 4.2.6.8 and 6.1.1.4'
Cl Cl 0.1484 0.1585 'International Tables Vol C Tables 4.2.6.8 and 6.1.1.4'
Zn Zn 0.2839 1.4301 'International Tables Vol C Tables 4.2.6.8 and 6.1.1.4'

loop_
_geom_angle_atom_site_label_1
_geom_angle_atom_site_label_2
_geom_angle_atom_site_label_3
_geom_angle
N5 Zn2 N6 148.8(2)
N5 Zn2 Cl4 98.60(14)
N6 Zn2 Cl4 98.76(15)
N5 Zn2 Cl3 98.16(14)
N6 Zn2 Cl3 98.05(14)
Cl4 Zn2 Cl3 114.33(7)
N5 Zn2 N4 75.64(17)
N6 Zn2 N4 74.27(17)
Cl4 Zn2 N4 139.55(13)
Cl3 Zn2 N4 106.11(13)
C28 N5 C32 117.6(5)
C28 N5 Zn2 116.8(4)
C32 N5 Zn2 125.5(4)
C24 N4 C33 113.3(4)
C24 N4 C27 112.6(4)
C33 N4 C27 111.2(5)
C24 N4 Zn2 113.9(3)
C33 N4 Zn2 104.4(4)
C27 N4 Zn2 100.5(3)
C38 N6 C34 118.9(5)
C38 N6 Zn2 124.2(4)
C34 N6 Zn2 116.7(4)
N6 C34 C35 121.6(6)
N6 C34 C33 116.1(5)
C35 C34 C33 122.2(6)
C26 C25 C24 120.3(6)
N4 C27 C28 109.4(4)
C23 C24 C25 117.9(6)
C23 C24 N4 121.4(5)
C25 C24 N4 120.5(5)
N5 C28 C29 123.0(6)
N5 C28 C27 114.7(5)
C29 C28 C27 122.2(5)
C22 C21 C26 116.9(7)
C22 C21 C20 121.8(7)
C26 C21 C20 121.3(6)
N6 C38 C37 122.3(7)
C21 C26 C25 121.8(6)
C21 C22 C23 122.6(7)
C28 C29 C30 118.4(6)
C31 C30 C29 120.1(6)
N4 C33 C34 109.5(5)
C30 C31 C32 117.4(6)
C24 C23 C22 120.4(6)
C37 C36 C35 120.6(6)
C34 C35 C36 118.2(7)
N5 C32 C31 123.4(6)
C36 C37 C38 118.4(7)
N2 Zn1 N3 147.8(2)
N2 Zn1 Cl2 99.44(18)
N3 Zn1 Cl2 95.94(17)
N2 Zn1 Cl1 98.07(14)
N3 Zn1 Cl1 98.03(15)
Cl2 Zn1 Cl1 120.72(10)
N2 Zn1 N1 75.5(2)
N3 Zn1 N1 73.68(19)
Cl2 Zn1 N1 135.30(14)
Cl1 Zn1 N1 103.88(15)
C9 N2 C13 118.8(6)
C9 N2 Zn1 117.2(5)
C13 N2 Zn1 124.0(5)
C5 N1 C8 112.1(5)
C5 N1 C14 111.9(5)
C8 N1 C14 113.5(5)
C5 N1 Zn1 115.9(4)
C8 N1 Zn1 103.5(4)
C14 N1 Zn1 99.1(4)
N3 C15 C16 121.9(7)
N3 C15 C14 114.8(6)
C16 C15 C14 123.3(8)
C15 N3 C19 119.4(6)
C15 N3 Zn1 115.3(4)
C19 N3 Zn1 125.3(5)
C6 C5 C4 118.4(6)
C6 C5 N1 122.1(6)
C4 C5 N1 119.5(6)
C5 C4 C3 119.6(7)
N2 C9 C10 121.0(7)
N2 C9 C8 116.2(5)
C10 C9 C8 122.7(7)
C2 C3 C4 123.0(7)
C9 C10 C11 119.0(8)
N1 C14 C15 107.1(5)
N2 C13 C12 123.2(8)
C11 C12 C13 117.7(8)
C15 C16 C17 118.0(8)
N1 C8 C9 111.9(5)
N3 C19 C18 121.3(8)
C5 C6 C7 119.8(8)
C12 C11 C10 120.4(7)
C18 C17 C16 120.3(7)
C17 C18 C19 119.0(8)
C7 C2 C3 116.8(7)
C7 C2 C1 121.6(8)
C3 C2 C1 121.5(7)
C2 C7 C6 122.4(8)

loop_
_geom_bond_atom_site_label_1
_geom_bond_atom_site_label_2
_geom_bond_distance
Zn2 N5 2.090(4)
Zn2 N6 2.121(4)
Zn2 Cl4 2.2527(18)
Zn2 Cl3 2.2607(19)
Zn2 N4 2.274(5)
N5 C28 1.316(7)
N5 C32 1.325(7)
N4 C24 1.431(7)
N4 C33 1.465(7)
N4 C27 1.479(6)
N6 C38 1.321(7)
N6 C34 1.334(8)
C34 C35 1.366(8)
C34 C33 1.491(8)
C25 C26 1.365(8)
C25 C24 1.376(7)
C27 C28 1.500(8)
C24 C23 1.355(8)
C28 C29 1.351(8)
C21 C22 1.348(9)
C21 C26 1.360(9)
C21 C20 1.474(9)
C38 C37 1.369(8)
C22 C23 1.363(10)
C29 C30 1.373(9)
C30 C31 1.347(9)
C31 C32 1.371(8)
C36 C37 1.340(10)
C36 C35 1.370(10)
Zn1 N2 2.116(5)
Zn1 N3 2.139(5)
Zn1 Cl2 2.228(2)
Zn1 Cl1 2.240(2)
Zn1 N1 2.293(6)
N2 C9 1.325(8)
N2 C13 1.329(8)
N1 C5 1.447(7)
N1 C8 1.464(6)
N1 C14 1.472(7)
C15 N3 1.316(9)
C15 C16 1.359(9)
C15 C14 1.493(8)
N3 C19 1.331(7)
C5 C6 1.355(9)
C5 C4 1.365(9)
C4 C3 1.367(8)
C9 C10 1.357(8)
C9 C8 1.465(9)
C3 C2 1.345(9)
C10 C11 1.370(11)
C13 C12 1.350(9)
C12 C11 1.345(12)
C16 C17 1.378(10)
C19 C18 1.366(9)
C6 C7 1.385(11)
C17 C18 1.329(11)
C2 C7 1.334(11)
C2 C1 1.517(9)
O1 C39 1.378(9)
